data_2018497
loop_
_publ_author_name
'Insuasty, Daniel'
'Abon\'ia, Rodrigo'
'Cobo, Justo'
'Glidewell, Christopher'

_publ_section_title
;
 Two closely related, and unexpected, quinolinone derivatives: a
 three-dimensional hydrogen-bonded framework structure and a
 hydrogen-bonded molecular ribbon of <i>R</i>~2~^2^(18) and
 <i>R</i>~4~^4^(24) rings
;
_journal_coeditor_code FG3252
_journal_issue 6
_journal_name_full 'Acta Crystallographica Section C'
_journal_page_first o220
_journal_page_last o225
_journal_paper_doi 10.1107/S0108270112020860
_journal_volume 68
_journal_year 2012
_chemical_formula_iupac 'C36 H22 Cl2 N2 O4'
_chemical_formula_moiety 'C36 H22 Cl2 N2 O4'
_chemical_formula_sum 'C36 H22 Cl2 N2 O4'
_chemical_formula_weight 617.46
_chemical_name_systematic
;
(9<i>RS</i>,10<i>RS</i>)-8,9-bis(4-chlorobenzyl)-
10-(2-oxo-1,2-dihydroquinolin-3-yl)-5,6,9,10-tetrahydrophenanthridine
;
_space_group_IT_number 2
_symmetry_cell_setting triclinic
_symmetry_space_group_name_Hall '-P 1'
_symmetry_space_group_name_H-M 'P -1'
_atom_sites_solution_hydrogens geom
_atom_sites_solution_primary direct
_atom_sites_solution_secondary difmap
_cell_angle_alpha 83.956(11)
_cell_angle_beta 72.795(13)
_cell_angle_gamma 68.204(14)
_cell_formula_units_Z 2
_cell_length_a 10.6771(19)
_cell_length_b 11.5208(15)
_cell_length_c 15.7275(13)
_cell_measurement_reflns_used 7841
_cell_measurement_temperature 120(2)
_cell_measurement_theta_max 27.50
_cell_measurement_theta_min 2.71
_cell_volume 1715.9(5)
_computing_cell_refinement 'DIRAX/LSQ (Duisenberg <i>et al.</i>, 2000)'
_computing_data_collection 'COLLECT (Nonius, 1999)'
_computing_data_reduction 'EVALCCD (Duisenberg <i>et al.</i>, 2003)'
_computing_molecular_graphics 'PLATON (Spek, 2009)'
_computing_publication_material
;
SHELXL97 (Sheldrick, 2008) and PLATON (Spek, 2009)
;
_computing_structure_refinement 'SHELXL97 (Sheldrick, 2008)'
_computing_structure_solution 'SIR2004 (Burla <i>et al.</i>, 2005)'
_diffrn_ambient_temperature 120(2)
_diffrn_detector_area_resol_mean 9.091
_diffrn_measured_fraction_theta_full 0.999
_diffrn_measured_fraction_theta_max 0.999
_diffrn_measurement_device_type 'Bruker Nonius KappaCCD area-detector'
_diffrn_measurement_method '\f and \w'
_diffrn_radiation_monochromator graphite
_diffrn_radiation_source 'Bruker Nonius FR591 rotating anode'
_diffrn_radiation_type 'Mo K\a'
_diffrn_radiation_wavelength 0.71073
_diffrn_reflns_av_R_equivalents 0.0000
_diffrn_reflns_av_sigmaI/netI 0.0357
_diffrn_reflns_limit_h_max 13
_diffrn_reflns_limit_h_min -13
_diffrn_reflns_limit_k_max 14
_diffrn_reflns_limit_k_min -14
_diffrn_reflns_limit_l_max 20
_diffrn_reflns_limit_l_min 0
_diffrn_reflns_number 7841
_diffrn_reflns_theta_full 27.50
_diffrn_reflns_theta_max 27.50
_diffrn_reflns_theta_min 2.71
_diffrn_standards_decay_% 0
_diffrn_standards_interval_count 0
_diffrn_standards_interval_time 0
_diffrn_standards_number 0
_exptl_absorpt_coefficient_mu 0.228
_exptl_absorpt_correction_T_max 0.960
_exptl_absorpt_correction_T_min 0.932
_exptl_absorpt_correction_type multi-scan
_exptl_absorpt_process_details '(SADABS; Sheldrick, 2003)'
_exptl_crystal_colour 'pale yellow'
_exptl_crystal_density_diffrn 1.195
_exptl_crystal_density_method 'not measured'
_exptl_crystal_description block
_exptl_crystal_F_000 636
_exptl_crystal_size_max 0.34
_exptl_crystal_size_mid 0.31
_exptl_crystal_size_min 0.18
_platon_squeeze_details
;
?
;
_refine_diff_density_max 0.341
_refine_diff_density_min -0.481
_refine_ls_extinction_method none
_refine_ls_goodness_of_fit_ref 1.121
_refine_ls_hydrogen_treatment constr
_refine_ls_matrix_type full
_refine_ls_number_parameters 397
_refine_ls_number_reflns 7841
_refine_ls_number_restraints 0
_refine_ls_restrained_S_all 1.121
_refine_ls_R_factor_all 0.0737
_refine_ls_R_factor_gt 0.0507
_refine_ls_shift/su_max 0.001
_refine_ls_shift/su_mean 0.000
_refine_ls_structure_factor_coef Fsqd
_refine_ls_weighting_details 'w = 1/[\s^2^(Fo^2^)+(0.0973P)^2^+0.0000P] where P=(Fo^2^+2Fc^2^)/3'
_refine_ls_weighting_scheme calc
_refine_ls_wR_factor_gt 0.1482
_refine_ls_wR_factor_ref 0.1607
_reflns_number_gt 5593
_reflns_number_total 7841
_reflns_threshold_expression I>2\s(I)
_cod_data_source_file fg3252.cif
_cod_data_source_block II
_cod_database_code 2018497
_cod_database_fobs_code 2018497

loop_
_symmetry_equiv_pos_as_xyz
'x, y, z'
'-x, -y, -z'

loop_
_atom_site_type_symbol
_atom_site_label
_atom_site_fract_x
_atom_site_fract_y
_atom_site_fract_z
_atom_site_U_iso_or_equiv
_atom_site_adp_type
_atom_site_calc_flag
_atom_site_refinement_flags
_atom_site_occupancy
_atom_site_symmetry_multiplicity
C C1 0.75955(19) 0.42859(18) 0.02159(12) 0.0271(4) Uani d . 1 1
H H1 0.8065 0.4662 0.0463 0.033 Uiso calc R 1 1
C C2 0.8076(2) 0.39849(19) -0.06735(12) 0.0308(4) Uani d . 1 1
H H2 0.8869 0.4161 -0.1039 0.037 Uiso calc R 1 1
C C3 0.7399(2) 0.3419(2) -0.10447(13) 0.0323(5) Uani d . 1 1
H H3 0.7740 0.3207 -0.1660 0.039 Uiso calc R 1 1
C C4 0.6246(2) 0.31674(19) -0.05245(12) 0.0298(4) Uani d . 1 1
H H4 0.5794 0.2782 -0.0780 0.036 Uiso calc R 1 1
C C4A 0.57403(18) 0.34781(17) 0.03778(12) 0.0239(4) Uani d . 1 1
N N5 0.45736(15) 0.32377(14) 0.08975(10) 0.0246(3) Uani d . 1 1
H H5 0.4194 0.2869 0.0637 0.030 Uiso calc R 1 1
C C6 0.39607(18) 0.35195(17) 0.17742(11) 0.0225(4) Uani d . 1 1
O O6 0.29007(13) 0.32697(13) 0.21880(8) 0.0294(3) Uani d . 1 1
C C6A 0.46398(18) 0.41083(16) 0.21851(11) 0.0220(4) Uani d . 1 1
C C7 0.40159(18) 0.44173(17) 0.31270(11) 0.0227(4) Uani d . 1 1
H H7 0.3299 0.4115 0.3459 0.027 Uiso calc R 1 1
C C8 0.44237(18) 0.51195(17) 0.35428(12) 0.0242(4) Uani d . 1 1
C C9 0.54800(18) 0.56927(17) 0.30186(12) 0.0244(4) Uani d . 1 1
H H9 0.6034 0.5757 0.3413 0.029 Uiso calc R 1 1
C C10 0.65236(18) 0.49052(17) 0.21735(12) 0.0234(4) Uani d . 1 1
H H10 0.6894 0.5484 0.1744 0.028 Uiso calc R 1 1
C C10A 0.58135(17) 0.43499(16) 0.17088(11) 0.0210(4) Uani d . 1 1
C C10B 0.64060(18) 0.40407(17) 0.07699(12) 0.0231(4) Uani d . 1 1
C C87 0.36718(19) 0.55639(19) 0.44707(12) 0.0286(4) Uani d . 1 1
O O87 0.38155(15) 0.64457(15) 0.47544(10) 0.0399(4) Uani d . 1 1
C C81 0.2682(2) 0.4957(2) 0.50289(12) 0.0289(4) Uani d . 1 1
C C82 0.1319(2) 0.5728(2) 0.54833(12) 0.0323(5) Uani d . 1 1
H H82 0.1064 0.6611 0.5451 0.039 Uiso calc R 1 1
C C83 0.0348(2) 0.5218(2) 0.59758(13) 0.0334(5) Uani d . 1 1
H H83 -0.0576 0.5742 0.6276 0.040 Uiso calc R 1 1
C C84 0.0740(2) 0.3937(2) 0.60257(12) 0.0352(5) Uani d . 1 1
Cl Cl84 -0.04932(6) 0.32789(6) 0.66187(4) 0.04772(18) Uani d . 1 1
C C85 0.2093(2) 0.3147(2) 0.56020(13) 0.0361(5) Uani d . 1 1
H H85 0.2353 0.2265 0.5657 0.043 Uiso calc R 1 1
C C86 0.3055(2) 0.3671(2) 0.50985(13) 0.0326(5) Uani d . 1 1
H H86 0.3977 0.3144 0.4799 0.039 Uiso calc R 1 1
C C97 0.47088(19) 0.70125(18) 0.27227(12) 0.0265(4) Uani d . 1 1
O O97 0.35032(14) 0.73178(13) 0.26828(10) 0.0359(3) Uani d . 1 1
C C91 0.54745(19) 0.79065(17) 0.24530(12) 0.0252(4) Uani d . 1 1
C C92 0.4770(2) 0.90752(19) 0.21449(14) 0.0342(5) Uani d . 1 1
H H92 0.3837 0.9270 0.2116 0.041 Uiso calc R 1 1
C C93 0.5395(2) 0.9955(2) 0.18806(15) 0.0376(5) Uani d . 1 1
H H93 0.4900 1.0750 0.1675 0.045 Uiso calc R 1 1
C C94 0.6748(2) 0.96637(19) 0.19185(13) 0.0321(4) Uani d . 1 1
Cl Cl94 0.75451(6) 1.07734(5) 0.15721(4) 0.04727(18) Uani d . 1 1
C C95 0.7491(2) 0.85151(19) 0.22133(14) 0.0334(5) Uani d . 1 1
H H95 0.8426 0.8331 0.2235 0.040 Uiso calc R 1 1
C C96 0.6855(2) 0.76338(18) 0.24783(13) 0.0298(4) Uani d . 1 1
H H96 0.7359 0.6838 0.2679 0.036 Uiso calc R 1 1
N N101 1.02403(15) 0.31428(14) 0.23040(10) 0.0254(3) Uani d . 1 1
H H101 1.1070 0.3215 0.2103 0.030 Uiso calc R 1 1
C C102 0.91336(19) 0.40625(17) 0.20727(12) 0.0258(4) Uani d . 1 1
O O102 0.93055(14) 0.49608(13) 0.16202(10) 0.0379(4) Uani d . 1 1
C C103 0.77753(18) 0.38800(17) 0.23959(12) 0.0226(4) Uani d . 1 1
C C104 0.76772(19) 0.28607(18) 0.28794(12) 0.0257(4) Uani d . 1 1
H H104 0.6797 0.2750 0.3068 0.031 Uiso calc R 1 1
C C14A 0.88584(19) 0.19385(18) 0.31180(12) 0.0269(4) Uani d . 1 1
C C105 0.8776(2) 0.0889(2) 0.36401(14) 0.0374(5) Uani d . 1 1
H H105 0.7912 0.0752 0.3837 0.045 Uiso calc R 1 1
C C106 0.9940(2) 0.0057(2) 0.38701(16) 0.0446(6) Uani d . 1 1
H H106 0.9876 -0.0653 0.4222 0.053 Uiso calc R 1 1
C C107 1.1204(2) 0.0257(2) 0.35868(15) 0.0418(5) Uani d . 1 1
H H107 1.1998 -0.0320 0.3750 0.050 Uiso calc R 1 1
C C108 1.1331(2) 0.1276(2) 0.30735(13) 0.0332(5) Uani d . 1 1
H H108 1.2200 0.1405 0.2891 0.040 Uiso calc R 1 1
C C18A 1.01583(19) 0.21189(18) 0.28235(12) 0.0250(4) Uani d . 1 1

loop_
_atom_site_aniso_label
_atom_site_aniso_U_11
_atom_site_aniso_U_22
_atom_site_aniso_U_33
_atom_site_aniso_U_12
_atom_site_aniso_U_13
_atom_site_aniso_U_23
C1 0.0225(9) 0.0297(10) 0.0290(10) -0.0120(8) -0.0048(8) 0.0041(8)
C2 0.0226(9) 0.0389(11) 0.0273(10) -0.0137(9) 0.0001(8) 0.0048(8)
C3 0.0301(10) 0.0399(12) 0.0223(9) -0.0122(9) -0.0015(8) 0.0011(8)
C4 0.0274(10) 0.0376(11) 0.0273(10) -0.0133(9) -0.0101(8) 0.0016(8)
C4A 0.0182(8) 0.0256(9) 0.0265(9) -0.0079(7) -0.0054(7) 0.0035(7)
N5 0.0205(8) 0.0305(9) 0.0251(8) -0.0116(7) -0.0056(6) -0.0021(6)
C6 0.0169(8) 0.0251(9) 0.0251(9) -0.0066(7) -0.0077(7) 0.0033(7)
O6 0.0213(7) 0.0415(8) 0.0295(7) -0.0182(6) -0.0037(5) -0.0013(6)
C6A 0.0183(9) 0.0238(9) 0.0240(9) -0.0086(7) -0.0055(7) 0.0028(7)
C7 0.0153(8) 0.0284(10) 0.0238(9) -0.0082(7) -0.0046(7) 0.0019(7)
C8 0.0166(9) 0.0271(10) 0.0267(9) -0.0071(7) -0.0036(7) 0.0001(7)
C9 0.0200(9) 0.0274(10) 0.0271(9) -0.0112(8) -0.0053(7) 0.0005(7)
C10 0.0177(8) 0.0248(9) 0.0289(9) -0.0110(7) -0.0043(7) 0.0018(7)
C10A 0.0159(8) 0.0221(9) 0.0249(9) -0.0071(7) -0.0059(7) 0.0033(7)
C10B 0.0188(9) 0.0230(9) 0.0258(9) -0.0072(7) -0.0050(7) 0.0031(7)
C87 0.0209(9) 0.0373(11) 0.0278(10) -0.0109(8) -0.0060(8) -0.0016(8)
O87 0.0326(8) 0.0494(10) 0.0412(8) -0.0209(7) -0.0024(6) -0.0146(7)
C81 0.0239(9) 0.0456(12) 0.0203(9) -0.0155(9) -0.0050(7) -0.0045(8)
C82 0.0250(10) 0.0472(13) 0.0259(10) -0.0142(9) -0.0035(8) -0.0109(9)
C83 0.0251(10) 0.0526(14) 0.0232(9) -0.0162(10) -0.0014(8) -0.0089(9)
C84 0.0274(10) 0.0594(15) 0.0208(9) -0.0203(10) -0.0046(8) 0.0037(9)
Cl84 0.0370(3) 0.0655(4) 0.0386(3) -0.0266(3) -0.0011(2) 0.0130(3)
C85 0.0328(11) 0.0443(13) 0.0291(10) -0.0147(10) -0.0067(9) 0.0070(9)
C86 0.0239(10) 0.0432(12) 0.0265(10) -0.0093(9) -0.0055(8) 0.0031(8)
C97 0.0225(9) 0.0303(10) 0.0252(9) -0.0066(8) -0.0067(7) -0.0038(7)
O97 0.0255(7) 0.0344(8) 0.0511(9) -0.0103(6) -0.0168(6) 0.0031(6)
C91 0.0248(9) 0.0247(9) 0.0257(9) -0.0087(8) -0.0061(8) -0.0012(7)
C92 0.0266(10) 0.0311(11) 0.0409(11) -0.0069(9) -0.0083(9) 0.0011(9)
C93 0.0377(12) 0.0271(11) 0.0456(12) -0.0101(9) -0.0115(10) 0.0046(9)
C94 0.0381(11) 0.0262(10) 0.0357(11) -0.0164(9) -0.0086(9) -0.0014(8)
Cl94 0.0536(4) 0.0356(3) 0.0624(4) -0.0281(3) -0.0170(3) 0.0075(3)
C95 0.0332(11) 0.0332(11) 0.0406(11) -0.0165(9) -0.0145(9) 0.0008(9)
C96 0.0315(10) 0.0258(10) 0.0359(11) -0.0108(8) -0.0153(9) 0.0027(8)
N101 0.0142(7) 0.0291(8) 0.0337(8) -0.0090(6) -0.0051(6) -0.0032(7)
C102 0.0206(9) 0.0269(10) 0.0312(10) -0.0112(8) -0.0054(7) -0.0012(8)
O102 0.0254(7) 0.0344(8) 0.0557(9) -0.0170(6) -0.0095(7) 0.0112(7)
C103 0.0193(9) 0.0255(9) 0.0257(9) -0.0102(7) -0.0067(7) -0.0013(7)
C104 0.0205(9) 0.0294(10) 0.0291(9) -0.0112(8) -0.0064(7) -0.0003(8)
C14A 0.0233(9) 0.0283(10) 0.0284(10) -0.0090(8) -0.0054(8) -0.0027(8)
C105 0.0325(11) 0.0382(12) 0.0414(12) -0.0152(10) -0.0096(9) 0.0080(9)
C106 0.0439(13) 0.0409(13) 0.0480(13) -0.0159(11) -0.0163(11) 0.0173(10)
C107 0.0326(12) 0.0432(13) 0.0425(12) -0.0038(10) -0.0145(10) 0.0056(10)
C108 0.0232(10) 0.0383(12) 0.0342(11) -0.0065(9) -0.0069(8) -0.0034(9)
C18A 0.0208(9) 0.0283(10) 0.0253(9) -0.0074(8) -0.0054(7) -0.0048(7)

loop_
_atom_type_symbol
_atom_type_description
_atom_type_scat_dispersion_real
_atom_type_scat_dispersion_imag
_atom_type_scat_source
C C 0.0033 0.0016 'International Tables Vol C Tables 4.2.6.8 and 6.1.1.4'
H H 0.0000 0.0000 'International Tables Vol C Tables 4.2.6.8 and 6.1.1.4'
Cl Cl 0.1484 0.1585 'International Tables Vol C Tables 4.2.6.8 and 6.1.1.4'
N N 0.0061 0.0033 'International Tables Vol C Tables 4.2.6.8 and 6.1.1.4'
O O 0.0106 0.0060 'International Tables Vol C Tables 4.2.6.8 and 6.1.1.4'

loop_
_geom_angle_atom_site_label_1
_geom_angle_atom_site_label_2
_geom_angle_atom_site_label_3
_geom_angle
C2 C1 C10B 120.72(18)
C2 C1 H1 119.6
C10B C1 H1 119.6
C1 C2 C3 120.19(17)
C1 C2 H2 119.9
C3 C2 H2 119.9
C4 C3 C2 120.42(18)
C4 C3 H3 119.8
C2 C3 H3 119.8
C3 C4 C4A 119.98(18)
C3 C4 H4 120.0
C4A C4 H4 120.0
N5 C4A C4 119.93(17)
N5 C4A C10B 119.26(16)
C4 C4A C10B 120.81(16)
C6 N5 C4A 125.69(16)
C6 N5 H5 117.2
C4A N5 H5 117.2
O6 C6 N5 121.03(16)
O6 C6 C6A 123.56(16)
N5 C6 C6A 115.41(15)
C10A C6A C7 121.42(16)
C10A C6A C6 121.62(16)
C7 C6A C6 116.96(15)
C8 C7 C6A 121.96(16)
C8 C7 H7 119.0
C6A C7 H7 119.0
C7 C8 C87 121.85(16)
C7 C8 C9 120.10(16)
C87 C8 C9 116.95(16)
C8 C9 C97 109.56(15)
C8 C9 C10 112.83(15)
C97 C9 C10 108.67(14)
C8 C9 H9 108.6
C97 C9 H9 108.6
C10 C9 H9 108.6
C10A C10 C103 110.19(14)
C10A C10 C9 112.59(14)
C103 C10 C9 111.59(15)
C10A C10 H10 107.4
C103 C10 H10 107.4
C9 C10 H10 107.4
C6A C10A C10B 120.23(16)
C6A C10A C10 119.77(15)
C10B C10A C10 119.97(15)
C4A C10B C1 117.88(16)
C4A C10B C10A 117.77(15)
C1 C10B C10A 124.34(16)
O87 C87 C8 120.21(17)
O87 C87 C81 121.36(17)
C8 C87 C81 118.35(17)
C86 C81 C82 119.19(18)
C86 C81 C87 122.42(17)
C82 C81 C87 118.38(19)
C83 C82 C81 120.8(2)
C83 C82 H82 119.6
C81 C82 H82 119.6
C84 C83 C82 118.90(19)
C84 C83 H83 120.6
C82 C83 H83 120.6
C83 C84 C85 121.77(19)
C83 C84 Cl84 119.37(16)
C85 C84 Cl84 118.86(18)
C86 C85 C84 118.8(2)
C86 C85 H85 120.6
C84 C85 H85 120.6
C81 C86 C85 120.58(19)
C81 C86 H86 119.7
C85 C86 H86 119.7
O97 C97 C91 120.43(17)
O97 C97 C9 120.64(17)
C91 C97 C9 118.90(15)
C92 C91 C96 118.33(18)
C92 C91 C97 117.51(17)
C96 C91 C97 124.15(17)
C93 C92 C91 121.42(19)
C93 C92 H92 119.3
C91 C92 H92 119.3
C94 C93 C92 118.94(19)
C94 C93 H93 120.5
C92 C93 H93 120.5
C93 C94 C95 121.69(19)
C93 C94 Cl94 118.85(16)
C95 C94 Cl94 119.46(16)
C94 C95 C96 119.07(19)
C94 C95 H95 120.5
C96 C95 H95 120.5
C95 C96 C91 120.55(18)
C95 C96 H96 119.7
C91 C96 H96 119.7
C102 N101 C18A 125.47(15)
C102 N101 H101 117.3
C18A N101 H101 117.3
O102 C102 N101 120.72(16)
O102 C102 C103 123.87(17)
N101 C102 C103 115.41(16)
C104 C103 C102 120.28(17)
C104 C103 C10 123.25(16)
C102 C103 C10 116.45(15)
C103 C104 C14A 122.19(17)
C103 C104 H104 118.9
C14A C104 H104 118.9
C105 C14A C18A 118.83(18)
C105 C14A C104 123.34(18)
C18A C14A C104 117.82(17)
C106 C105 C14A 120.6(2)
C106 C105 H105 119.7
C14A C105 H105 119.7
C105 C106 C107 119.9(2)
C105 C106 H106 120.1
C107 C106 H106 120.1
C108 C107 C106 121.5(2)
C108 C107 H107 119.3
C106 C107 H107 119.3
C107 C108 C18A 119.10(19)
C107 C108 H108 120.4
C18A C108 H108 120.4
N101 C18A C108 121.13(17)
N101 C18A C14A 118.76(16)
C108 C18A C14A 120.10(18)

loop_
_geom_bond_atom_site_label_1
_geom_bond_atom_site_label_2
_geom_bond_distance
C1 C2 1.373(3)
C1 C10B 1.418(2)
C1 H1 0.9500
C2 C3 1.403(3)
C2 H2 0.9500
C3 C4 1.374(3)
C3 H3 0.9500
C4 C4A 1.394(3)
C4 H4 0.9500
C4A N5 1.379(2)
C4A C10B 1.411(3)
N5 C6 1.355(2)
N5 H5 0.8800
C6 O6 1.247(2)
C6 C6A 1.462(3)
C6A C10A 1.367(2)
C6A C7 1.455(2)
C7 C8 1.346(3)
C7 H7 0.9500
C8 C87 1.482(3)
C8 C9 1.509(2)
C9 C97 1.534(3)
C9 C10 1.568(3)
C9 H9 1.0000
C10 C10A 1.518(3)
C10 C103 1.523(2)
C10 H10 1.0000
C10A C10B 1.449(2)
C87 O87 1.227(2)
C87 C81 1.499(3)
C81 C86 1.385(3)
C81 C82 1.406(3)
C82 C83 1.379(3)
C82 H82 0.9500
C83 C84 1.377(3)
C83 H83 0.9500
C84 C85 1.393(3)
C84 Cl84 1.745(2)
C85 C86 1.388(3)
C85 H85 0.9500
C86 H86 0.9500
C97 O97 1.221(2)
C97 C91 1.496(3)
C91 C92 1.393(3)
C91 C96 1.400(3)
C92 C93 1.377(3)
C92 H92 0.9500
C93 C94 1.374(3)
C93 H93 0.9500
C94 C95 1.380(3)
C94 Cl94 1.744(2)
C95 C96 1.386(3)
C95 H95 0.9500
C96 H96 0.9500
N101 C102 1.377(2)
N101 C18A 1.378(2)
N101 H101 0.8800
C102 O102 1.233(2)
C102 C103 1.474(2)
C103 C104 1.351(3)
C104 C14A 1.436(3)
C104 H104 0.9500
C14A C105 1.403(3)
C14A C18A 1.413(3)
C105 C106 1.379(3)
C105 H105 0.9500
C106 C107 1.388(3)
C106 H106 0.9500
C107 C108 1.379(3)
C107 H107 0.9500
C108 C18A 1.405(3)
C108 H108 0.9500

loop_
_geom_hbond_atom_site_label_D
_geom_hbond_atom_site_label_H
_geom_hbond_atom_site_label_A
_geom_hbond_site_symmetry_A
_geom_hbond_distance_DH
_geom_hbond_distance_HA
_geom_hbond_distance_DA
_geom_hbond_angle_DHA
_geom_hbond_publ_flag
N101 H101 O6 1_655 0.88 2.02 2.850(2) 156 no
C2 H2 O102 2_765 0.95 2.42 3.345(3) 163 no
C108 H108 O6 1_655 0.95 2.57 3.291(3) 133 no

loop_
_geom_torsion_atom_site_label_1
_geom_torsion_atom_site_label_2
_geom_torsion_atom_site_label_3
_geom_torsion_atom_site_label_4
_geom_torsion
C10B C1 C2 C3 -0.6(3)
C1 C2 C3 C4 0.4(3)
C2 C3 C4 C4A 0.1(3)
C3 C4 C4A N5 179.31(18)
C3 C4 C4A C10B -0.6(3)
C4 C4A N5 C6 -178.39(17)
C10B C4A N5 C6 1.5(3)
C4A N5 C6 O6 179.65(17)
C4A N5 C6 C6A -1.2(3)
O6 C6 C6A C10A 179.07(17)
N5 C6 C6A C10A -0.1(2)
O6 C6 C6A C7 -0.5(3)
N5 C6 C6A C7 -179.64(15)
C10A C6A C7 C8 10.3(3)
C6 C6A C7 C8 -170.20(16)
C6A C7 C8 C87 172.30(17)
C6A C7 C8 C9 4.6(3)
C7 C8 C9 C97 92.2(2)
C87 C8 C9 C97 -76.08(19)
C7 C8 C9 C10 -29.0(2)
C87 C8 C9 C10 162.71(15)
C8 C9 C10 C10A 38.5(2)
C97 C9 C10 C10A -83.17(18)
C8 C9 C10 C103 -85.97(18)
C97 C9 C10 C103 152.31(15)
C7 C6A C10A C10B -179.53(16)
C6 C6A C10A C10B 1.0(3)
C7 C6A C10A C10 2.5(3)
C6 C6A C10A C10 -177.06(16)
C103 C10 C10A C6A 98.56(19)
C9 C10 C10A C6A -26.7(2)
C103 C10 C10A C10B -79.45(19)
C9 C10 C10A C10B 155.26(15)
N5 C4A C10B C1 -179.45(16)
C4 C4A C10B C1 0.4(3)
N5 C4A C10B C10A -0.5(3)
C4 C4A C10B C10A 179.36(16)
C2 C1 C10B C4A 0.1(3)
C2 C1 C10B C10A -178.72(17)
C6A C10A C10B C4A -0.6(3)
C10 C10A C10B C4A 177.37(16)
C6A C10A C10B C1 178.22(17)
C10 C10A C10B C1 -3.8(3)
C7 C8 C87 O87 -161.00(19)
C9 C8 C87 O87 7.1(3)
C7 C8 C87 C81 15.7(3)
C9 C8 C87 C81 -176.21(16)
O87 C87 C81 C86 -134.3(2)
C8 C87 C81 C86 49.0(3)
O87 C87 C81 C82 46.9(3)
C8 C87 C81 C82 -129.76(19)
C86 C81 C82 C83 -1.6(3)
C87 C81 C82 C83 177.26(17)
C81 C82 C83 C84 0.8(3)
C82 C83 C84 C85 0.8(3)
C82 C83 C84 Cl84 -178.06(14)
C83 C84 C85 C86 -1.7(3)
Cl84 C84 C85 C86 177.21(15)
C82 C81 C86 C85 0.7(3)
C87 C81 C86 C85 -178.10(17)
C84 C85 C86 C81 0.9(3)
C8 C9 C97 O97 -21.2(2)
C10 C9 C97 O97 102.45(19)
C8 C9 C97 C91 160.87(15)
C10 C9 C97 C91 -75.44(19)
O97 C97 C91 C92 -1.1(3)
C9 C97 C91 C92 176.81(16)
O97 C97 C91 C96 179.97(18)
C9 C97 C91 C96 -2.1(3)
C96 C91 C92 C93 -0.8(3)
C97 C91 C92 C93 -179.85(18)
C91 C92 C93 C94 0.4(3)
C92 C93 C94 C95 0.0(3)
C92 C93 C94 Cl94 179.31(16)
C93 C94 C95 C96 0.0(3)
Cl94 C94 C95 C96 -179.30(15)
C94 C95 C96 C91 -0.4(3)
C92 C91 C96 C95 0.8(3)
C97 C91 C96 C95 179.78(18)
C18A N101 C102 O102 178.31(17)
C18A N101 C102 C103 -2.2(3)
O102 C102 C103 C104 179.14(19)
N101 C102 C103 C104 -0.4(3)
O102 C102 C103 C10 -2.3(3)
N101 C102 C103 C10 178.15(15)
C10A C10 C103 C104 -55.6(2)
C9 C10 C103 C104 70.3(2)
C10A C10 C103 C102 125.93(16)
C9 C10 C103 C102 -108.22(17)
C102 C103 C104 C14A 1.6(3)
C10 C103 C104 C14A -176.80(16)
C103 C104 C14A C105 178.19(19)
C103 C104 C14A C18A -0.5(3)
C18A C14A C105 C106 0.7(3)
C104 C14A C105 C106 -178.0(2)
C14A C105 C106 C107 0.3(4)
C105 C106 C107 C108 -0.2(4)
C106 C107 C108 C18A -0.8(3)
C102 N101 C18A C108 -175.55(17)
C102 N101 C18A C14A 3.3(3)
C107 C108 C18A N101 -179.37(18)
C107 C108 C18A C14A 1.8(3)
C105 C14A C18A N101 179.39(17)
C104 C14A C18A N101 -1.9(3)
C105 C14A C18A C108 -1.7(3)
C104 C14A C18A C108 177.01(17)

loop_
_platon_squeeze_void_nr
_platon_squeeze_void_average_x
_platon_squeeze_void_average_y
_platon_squeeze_void_average_z
_platon_squeeze_void_volume
_platon_squeeze_void_count_electrons
_platon_squeeze_void_content
1 1.138 0.000 0.000 284 44 ' '
2 0.500 0.000 0.500 127 16 ' '
